data_7018687
loop_
_publ_author_name
'Zhang, Zhan'
'Chen, Yakun'
'Dolphin, David'

_publ_section_title
;
 Diastereoselective generation of triple-stranded helicates induced by
 gem-dimethyl groups on a linker.
;
_journal_issue 16
_journal_name_full 'Dalton transactions (Cambridge, England : 2003)'
_journal_page_first 4751
_journal_page_last 4753
_journal_paper_doi 10.1039/c2dt12316a
_journal_volume 41
_journal_year 2012
_chemical_formula_moiety 'C99 H78 Fe2 N12, 2(C H Cl3)'
_chemical_formula_sum 'C101 H80 Cl6 Fe2 N12'
_chemical_formula_weight 1786.17
_chemical_name_systematic
;
?
;
_space_group_IT_number 15
_symmetry_cell_setting monoclinic
_symmetry_space_group_name_Hall '-C 2yc'
_symmetry_space_group_name_H-M 'C 1 2/c 1'
_atom_sites_solution_hydrogens geom
_atom_sites_solution_primary direct
_atom_sites_solution_secondary difmap
_audit_creation_method SHELXL-97
_cell_angle_alpha 90.00
_cell_angle_beta 95.252(3)
_cell_angle_gamma 90.00
_cell_formula_units_Z 4
_cell_length_a 28.2832(19)
_cell_length_b 12.7319(8)
_cell_length_c 24.0914(14)
_cell_measurement_reflns_used 9958
_cell_measurement_temperature 173(2)
_cell_measurement_theta_max 25.02
_cell_measurement_theta_min 2.33
_cell_volume 8638.9(9)
_computing_structure_refinement 'SHELXL-97 (Sheldrick, 1997)'
_diffrn_ambient_temperature 173(2)
_diffrn_measured_fraction_theta_full 0.999
_diffrn_measured_fraction_theta_max 0.999
_diffrn_measurement_device_type 'Bruker X8 APEX II'
_diffrn_measurement_method 'area detector'
_diffrn_radiation_monochromator graphite
_diffrn_radiation_source 'fine-focus sealed tube'
_diffrn_radiation_type MoK\a
_diffrn_radiation_wavelength 0.71073
_diffrn_reflns_av_R_equivalents 0.0340
_diffrn_reflns_av_sigmaI/netI 0.0265
_diffrn_reflns_limit_h_max 33
_diffrn_reflns_limit_h_min -33
_diffrn_reflns_limit_k_max 15
_diffrn_reflns_limit_k_min 0
_diffrn_reflns_limit_l_max 28
_diffrn_reflns_limit_l_min 0
_diffrn_reflns_number 7772
_diffrn_reflns_theta_full 25.18
_diffrn_reflns_theta_max 25.18
_diffrn_reflns_theta_min 1.45
_exptl_absorpt_coefficient_mu 0.579
_exptl_absorpt_correction_T_max 0.944
_exptl_absorpt_correction_T_min 0.861
_exptl_absorpt_correction_type multi-scan
_exptl_crystal_colour green
_exptl_crystal_density_diffrn 1.373
_exptl_crystal_density_method 'not measured'
_exptl_crystal_description hexagon
_exptl_crystal_F_000 3696
_exptl_crystal_size_max 0.35
_exptl_crystal_size_mid 0.20
_exptl_crystal_size_min 0.10
_platon_squeeze_details
;
;
_refine_diff_density_max 0.866
_refine_diff_density_min -0.443
_refine_diff_density_rms 0.055
_refine_ls_extinction_method none
_refine_ls_goodness_of_fit_ref 1.103
_refine_ls_hydrogen_treatment constr
_refine_ls_matrix_type full
_refine_ls_number_parameters 516
_refine_ls_number_reflns 7772
_refine_ls_number_restraints 0
_refine_ls_restrained_S_all 1.103
_refine_ls_R_factor_all 0.0581
_refine_ls_R_factor_gt 0.0456
_refine_ls_shift/su_max 0.001
_refine_ls_shift/su_mean 0.000
_refine_ls_structure_factor_coef Fsqd
_refine_ls_weighting_details 'calc w=1/[\s^2^(Fo^2^)+(0.0627P)^2^+10.3755P] where P=(Fo^2^+2Fc^2^)/3'
_refine_ls_weighting_scheme calc
_refine_ls_wR_factor_gt 0.1194
_refine_ls_wR_factor_ref 0.1265
_reflns_number_gt 6148
_reflns_number_total 7772
_reflns_threshold_expression >2sigma(I)
_cod_data_source_file c2dt12316a.txt
_cod_data_source_block Fe-helicate
_cod_original_sg_symbol_H-M 'C 2/c'
_cod_database_code 7018687

loop_
_symmetry_equiv_pos_as_xyz
'x, y, z'
'-x, y, -z+1/2'
'x+1/2, y+1/2, z'
'-x+1/2, y+1/2, -z+1/2'
'-x, -y, -z'
'x, -y, z-1/2'
'-x+1/2, -y+1/2, -z'
'x+1/2, -y+1/2, z-1/2'

loop_
_atom_site_label
_atom_site_type_symbol
_atom_site_fract_x
_atom_site_fract_y
_atom_site_fract_z
_atom_site_U_iso_or_equiv
_atom_site_adp_type
_atom_site_occupancy
_atom_site_symmetry_multiplicity
_atom_site_calc_flag
_atom_site_refinement_flags
C1 C 0.20337(9) 0.0585(2) 0.66848(10) 0.0361(6) Uani 1 1 d .
H1 H 0.2096 0.1249 0.6528 0.043 Uiso 1 1 calc R
C2 C 0.22528(10) -0.0358(2) 0.65470(11) 0.0385(6) Uani 1 1 d .
H2 H 0.2485 -0.0439 0.6289 0.046 Uiso 1 1 calc R
C3 C 0.20719(9) -0.1129(2) 0.68509(10) 0.0320(6) Uani 1 1 d .
H3 H 0.2152 -0.1853 0.6846 0.038 Uiso 1 1 calc R
C4 C 0.17374(8) -0.06490(18) 0.71809(9) 0.0259(5) Uani 1 1 d .
C5 C 0.14624(8) -0.11449(19) 0.75523(10) 0.0284(5) Uani 1 1 d .
C6 C 0.11386(8) -0.06404(18) 0.78728(9) 0.0258(5) Uani 1 1 d .
C7 C 0.08137(9) -0.1131(2) 0.82060(10) 0.0307(5) Uani 1 1 d .
H7 H 0.0790 -0.1864 0.8272 0.037 Uiso 1 1 calc R
C8 C 0.05397(9) -0.03651(19) 0.84152(9) 0.0292(5) Uani 1 1 d .
C9 C 0.07012(9) 0.05898(19) 0.81991(9) 0.0298(5) Uani 1 1 d .
H9 H 0.0572 0.1259 0.8273 0.036 Uiso 1 1 calc R
C10 C 0.01476(9) -0.0497(2) 0.88050(10) 0.0369(6) Uani 1 1 d .
C11 C -0.05079(9) 0.04510(19) 0.81848(10) 0.0306(5) Uani 1 1 d .
H11 H -0.0471 0.0028 0.7867 0.037 Uiso 1 1 calc R
C12 C -0.02242(9) 0.03540(19) 0.86934(9) 0.0311(6) Uani 1 1 d .
C13 C -0.03857(9) 0.1104(2) 0.90381(9) 0.0317(6) Uani 1 1 d .
H13 H -0.0265 0.1241 0.9412 0.038 Uiso 1 1 calc R
C14 C -0.07703(9) 0.16443(18) 0.87322(9) 0.0277(5) Uani 1 1 d .
C15 C -0.10540(9) 0.24387(18) 0.89180(9) 0.0291(5) Uani 1 1 d .
C16 C -0.14503(9) 0.28699(18) 0.86059(10) 0.0287(5) Uani 1 1 d .
C17 C -0.17691(10) 0.36486(19) 0.87779(11) 0.0372(6) Uani 1 1 d .
H17 H -0.1746 0.4002 0.9127 0.045 Uiso 1 1 calc R
C18 C -0.21136(10) 0.3793(2) 0.83477(11) 0.0385(6) Uani 1 1 d .
H18 H -0.2378 0.4255 0.8343 0.046 Uiso 1 1 calc R
C19 C -0.20017(9) 0.31290(19) 0.79167(11) 0.0332(6) Uani 1 1 d .
H19 H -0.2181 0.3082 0.7564 0.040 Uiso 1 1 calc R
C20 C -0.01007(11) -0.1578(2) 0.87007(14) 0.0531(8) Uani 1 1 d .
H20A H -0.0366 -0.1637 0.8933 0.080 Uiso 1 1 calc R
H20B H 0.0128 -0.2143 0.8796 0.080 Uiso 1 1 calc R
H20C H -0.0220 -0.1636 0.8307 0.080 Uiso 1 1 calc R
C21 C 0.03694(12) -0.0445(3) 0.94062(11) 0.0632(11) Uani 1 1 d .
H21A H 0.0524 0.0238 0.9473 0.095 Uiso 1 1 calc R
H21B H 0.0605 -0.1006 0.9471 0.095 Uiso 1 1 calc R
H21C H 0.0121 -0.0533 0.9661 0.095 Uiso 1 1 calc R
C22 C 0.15062(9) -0.2309(2) 0.76050(11) 0.0357(6) Uani 1 1 d .
C23 C 0.13846(10) -0.2964(2) 0.71491(14) 0.0454(7) Uani 1 1 d .
H23 H 0.1274 -0.2672 0.6798 0.055 Uiso 1 1 calc R
C24 C 0.14266(11) -0.4050(3) 0.72136(19) 0.0657(11) Uani 1 1 d .
H24 H 0.1347 -0.4496 0.6903 0.079 Uiso 1 1 calc R
C25 C 0.15800(14) -0.4480(3) 0.7717(2) 0.0761(13) Uani 1 1 d .
H25 H 0.1604 -0.5221 0.7755 0.091 Uiso 1 1 calc R
C26 C 0.16985(14) -0.3849(3) 0.81622(18) 0.0743(12) Uani 1 1 d .
H26 H 0.1803 -0.4154 0.8512 0.089 Uiso 1 1 calc R
C27 C 0.16686(11) -0.2748(2) 0.81132(13) 0.0518(8) Uani 1 1 d .
H27 H 0.1759 -0.2312 0.8425 0.062 Uiso 1 1 calc R
C28 C -0.09337(10) 0.2857(2) 0.94927(10) 0.0374(6) Uani 1 1 d .
C29 C -0.05146(13) 0.3375(2) 0.96311(13) 0.0547(8) Uani 1 1 d .
H29 H -0.0291 0.3461 0.9364 0.066 Uiso 1 1 calc R
C30 C -0.04182(17) 0.3784(3) 1.01798(17) 0.0776(12) Uani 1 1 d .
H30 H -0.0129 0.4144 1.0282 0.093 Uiso 1 1 calc R
C31 C -0.07470(19) 0.3651(3) 1.05589(14) 0.0755(13) Uani 1 1 d .
H31 H -0.0685 0.3935 1.0923 0.091 Uiso 1 1 calc R
C32 C -0.11553(17) 0.3128(3) 1.04273(13) 0.0729(12) Uani 1 1 d .
H32 H -0.1374 0.3029 1.0700 0.087 Uiso 1 1 calc R
C33 C -0.12551(13) 0.2739(2) 0.98972(11) 0.0514(8) Uani 1 1 d .
H33 H -0.1547 0.2384 0.9804 0.062 Uiso 1 1 calc R
C34 C 0.22582(9) 0.12563(19) 0.80929(10) 0.0302(5) Uani 1 1 d .
H34 H 0.2393 0.0868 0.7810 0.036 Uiso 1 1 calc R
C35 C 0.24839(9) 0.14264(19) 0.86303(10) 0.0324(6) Uani 1 1 d .
H35 H 0.2791 0.1190 0.8770 0.039 Uiso 1 1 calc R
C36 C 0.21736(9) 0.19999(19) 0.89127(10) 0.0319(5) Uani 1 1 d .
H36 H 0.2224 0.2231 0.9288 0.038 Uiso 1 1 calc R
C37 C 0.17619(8) 0.21863(18) 0.85392(9) 0.0270(5) Uani 1 1 d .
C38 C 0.13649(8) 0.27975(18) 0.86356(10) 0.0281(5) Uani 1 1 d .
C39 C 0.10030(9) 0.30654(18) 0.82269(9) 0.0279(5) Uani 1 1 d .
C40 C 0.06465(9) 0.38481(19) 0.82461(10) 0.0308(5) Uani 1 1 d .
H40 H 0.0585 0.4251 0.8564 0.037 Uiso 1 1 calc R
C41 C 0.04053(8) 0.39215(18) 0.77240(10) 0.0285(5) Uani 1 1 d .
C42 C 0.06126(8) 0.31507(18) 0.74004(10) 0.0286(5) Uani 1 1 d .
H42 H 0.0512 0.3015 0.7020 0.034 Uiso 1 1 calc R
C43 C 0.0000 0.4638(3) 0.7500 0.0324(8) Uani 1 2 d S
C44 C -0.01591(10) 0.5336(2) 0.79673(13) 0.0451(7) Uani 1 1 d .
H44A H -0.0419 0.5793 0.7817 0.068 Uiso 1 1 calc R
H44B H 0.0109 0.5767 0.8121 0.068 Uiso 1 1 calc R
H44C H -0.0269 0.4893 0.8263 0.068 Uiso 1 1 calc R
C45 C 0.13163(9) 0.3180(2) 0.92150(10) 0.0324(6) Uani 1 1 d .
C46 C 0.09378(13) 0.2838(3) 0.94842(14) 0.0642(9) Uani 1 1 d .
H46 H 0.0706 0.2393 0.9296 0.077 Uiso 1 1 calc R
C47 C 0.08940(16) 0.3143(4) 1.00354(16) 0.0857(13) Uani 1 1 d .
H47 H 0.0636 0.2888 1.0224 0.103 Uiso 1 1 calc R
C48 C 0.12199(13) 0.3806(3) 1.03050(13) 0.0659(10) Uani 1 1 d .
H48 H 0.1205 0.3972 1.0687 0.079 Uiso 1 1 calc R
C49 C 0.15638(14) 0.4221(3) 1.00168(13) 0.0648(10) Uani 1 1 d .
H49 H 0.1771 0.4737 1.0188 0.078 Uiso 1 1 calc R
C50 C 0.16188(12) 0.3905(3) 0.94748(12) 0.0527(8) Uani 1 1 d .
H50 H 0.1868 0.4192 0.9283 0.063 Uiso 1 1 calc R
N1 N 0.17247(7) 0.04272(15) 0.70665(8) 0.0279(4) Uani 1 1 d .
N2 N 0.10603(7) 0.04397(15) 0.78755(7) 0.0260(4) Uani 1 1 d .
N3 N -0.08344(7) 0.12005(15) 0.81992(8) 0.0264(4) Uani 1 1 d .
N4 N -0.16101(7) 0.25681(15) 0.80629(8) 0.0274(4) Uani 1 1 d .
N5 N 0.18298(7) 0.17102(15) 0.80300(8) 0.0286(4) Uani 1 1 d .
N6 N 0.09652(7) 0.26350(15) 0.76897(8) 0.0260(4) Uani 1 1 d .
Fe1 Fe 0.133844(11) 0.15022(2) 0.740079(13) 0.02422(11) Uani 1 1 d .

loop_
_atom_site_aniso_label
_atom_site_aniso_U_11
_atom_site_aniso_U_22
_atom_site_aniso_U_33
_atom_site_aniso_U_23
_atom_site_aniso_U_13
_atom_site_aniso_U_12
C1 0.0408(15) 0.0327(14) 0.0374(14) 0.0044(11) 0.0170(12) 0.0028(12)
C2 0.0402(15) 0.0397(15) 0.0388(14) 0.0013(12) 0.0206(12) 0.0054(12)
C3 0.0307(13) 0.0282(13) 0.0379(13) -0.0058(11) 0.0069(11) 0.0042(10)
C4 0.0267(12) 0.0248(12) 0.0265(11) -0.0030(10) 0.0044(9) 0.0021(10)
C5 0.0297(13) 0.0241(12) 0.0314(12) -0.0005(10) 0.0032(10) 0.0004(10)
C6 0.0306(13) 0.0234(12) 0.0240(11) 0.0025(9) 0.0061(9) 0.0026(10)
C7 0.0366(14) 0.0261(12) 0.0307(12) 0.0068(10) 0.0093(10) 0.0043(11)
C8 0.0321(13) 0.0332(13) 0.0230(11) 0.0066(10) 0.0071(10) 0.0079(10)
C9 0.0377(14) 0.0276(13) 0.0252(12) -0.0003(10) 0.0084(10) 0.0079(10)
C10 0.0435(15) 0.0405(15) 0.0292(12) 0.0143(11) 0.0171(11) 0.0161(12)
C11 0.0355(14) 0.0299(13) 0.0283(12) 0.0029(10) 0.0126(10) 0.0048(11)
C12 0.0343(14) 0.0352(14) 0.0257(12) 0.0090(10) 0.0129(10) 0.0071(11)
C13 0.0372(14) 0.0378(14) 0.0210(11) 0.0068(10) 0.0072(10) 0.0064(11)
C14 0.0340(13) 0.0277(13) 0.0225(11) 0.0046(10) 0.0079(10) 0.0013(10)
C15 0.0398(14) 0.0245(12) 0.0240(11) 0.0032(10) 0.0087(10) -0.0003(10)
C16 0.0374(14) 0.0202(12) 0.0292(12) 0.0006(10) 0.0063(10) 0.0002(10)
C17 0.0517(17) 0.0255(13) 0.0349(13) -0.0044(11) 0.0072(12) 0.0074(12)
C18 0.0410(15) 0.0292(14) 0.0452(15) -0.0034(12) 0.0028(12) 0.0128(11)
C19 0.0327(14) 0.0286(13) 0.0377(13) -0.0023(11) -0.0002(11) 0.0035(11)
C20 0.0510(18) 0.0391(16) 0.074(2) 0.0240(15) 0.0320(16) 0.0115(14)
C21 0.070(2) 0.096(3) 0.0267(14) 0.0188(15) 0.0171(14) 0.051(2)
C22 0.0302(13) 0.0262(13) 0.0539(16) 0.0057(12) 0.0207(12) 0.0043(10)
C23 0.0369(15) 0.0289(15) 0.072(2) -0.0105(14) 0.0141(14) -0.0028(12)
C24 0.0428(19) 0.0318(17) 0.127(3) -0.020(2) 0.034(2) -0.0070(14)
C25 0.075(3) 0.0265(17) 0.137(4) 0.012(2) 0.066(3) 0.0089(16)
C26 0.088(3) 0.050(2) 0.094(3) 0.037(2) 0.056(2) 0.035(2)
C27 0.062(2) 0.0388(16) 0.0591(19) 0.0134(14) 0.0302(16) 0.0188(14)
C28 0.0555(17) 0.0272(13) 0.0283(13) 0.0022(10) -0.0032(12) 0.0138(12)
C29 0.068(2) 0.0488(18) 0.0430(16) 0.0030(14) -0.0149(15) -0.0006(16)
C30 0.101(3) 0.051(2) 0.071(3) -0.0058(19) -0.042(2) 0.005(2)
C31 0.130(4) 0.061(2) 0.0330(17) -0.0108(16) -0.008(2) 0.035(2)
C32 0.110(3) 0.077(3) 0.0322(17) -0.0007(17) 0.0077(19) 0.033(3)
C33 0.077(2) 0.0477(17) 0.0308(14) 0.0046(13) 0.0144(14) 0.0194(16)
C34 0.0312(13) 0.0251(12) 0.0352(13) 0.0020(10) 0.0087(10) 0.0038(10)
C35 0.0289(13) 0.0303(13) 0.0373(13) 0.0035(11) 0.0001(10) 0.0041(10)
C36 0.0360(14) 0.0287(13) 0.0303(12) 0.0011(10) -0.0006(10) 0.0003(11)
C37 0.0335(13) 0.0224(12) 0.0254(11) 0.0005(9) 0.0048(10) -0.0009(10)
C38 0.0317(13) 0.0234(12) 0.0294(12) -0.0001(10) 0.0042(10) -0.0004(10)
C39 0.0352(13) 0.0212(12) 0.0279(12) -0.0024(10) 0.0065(10) 0.0000(10)
C40 0.0345(14) 0.0221(12) 0.0361(13) -0.0052(10) 0.0045(11) 0.0018(10)
C41 0.0281(13) 0.0200(11) 0.0374(13) 0.0001(10) 0.0030(10) -0.0019(10)
C42 0.0315(13) 0.0251(12) 0.0293(12) -0.0003(10) 0.0024(10) -0.0009(10)
C43 0.0251(18) 0.0227(17) 0.048(2) 0.000 -0.0019(15) 0.000
C44 0.0365(15) 0.0296(14) 0.0666(19) -0.0167(13) -0.0094(13) 0.0070(12)
C45 0.0357(14) 0.0324(13) 0.0293(12) -0.0033(11) 0.0040(11) 0.0052(11)
C46 0.069(2) 0.076(2) 0.0510(19) -0.0129(17) 0.0195(16) -0.0169(19)
C47 0.096(3) 0.108(3) 0.059(2) -0.008(2) 0.042(2) -0.014(3)
C48 0.069(2) 0.093(3) 0.0364(16) -0.0258(18) 0.0111(16) 0.003(2)
C49 0.089(3) 0.064(2) 0.0410(17) -0.0218(16) 0.0040(17) -0.0083(19)
C50 0.071(2) 0.0508(18) 0.0370(15) -0.0109(14) 0.0118(14) -0.0159(16)
N1 0.0323(11) 0.0243(10) 0.0281(10) -0.0013(8) 0.0081(8) 0.0002(8)
N2 0.0315(11) 0.0253(10) 0.0219(9) -0.0010(8) 0.0067(8) 0.0037(8)
N3 0.0298(11) 0.0268(10) 0.0234(9) 0.0027(8) 0.0072(8) 0.0023(8)
N4 0.0309(11) 0.0224(10) 0.0296(10) -0.0003(8) 0.0067(8) -0.0004(8)
N5 0.0326(11) 0.0252(10) 0.0287(10) 0.0007(8) 0.0062(8) 0.0028(9)
N6 0.0287(10) 0.0203(10) 0.0294(10) 0.0003(8) 0.0046(8) 0.0014(8)
Fe1 0.0284(2) 0.02101(19) 0.02392(18) -0.00064(13) 0.00640(13) 0.00126(13)

loop_
_atom_type_symbol
_atom_type_description
_atom_type_scat_dispersion_real
_atom_type_scat_dispersion_imag
_atom_type_scat_source
C C 0.0033 0.0016 'International Tables Vol C Tables 4.2.6.8 and 6.1.1.4'
H H 0.0000 0.0000 'International Tables Vol C Tables 4.2.6.8 and 6.1.1.4'
N N 0.0061 0.0033 'International Tables Vol C Tables 4.2.6.8 and 6.1.1.4'
Fe Fe 0.3463 0.8444 'International Tables Vol C Tables 4.2.6.8 and 6.1.1.4'
Cl Cl 0.1484 0.1585 'International Tables Vol C Tables 4.2.6.8 and 6.1.1.4'

loop_
_geom_angle_atom_site_label_1
_geom_angle_atom_site_label_2
_geom_angle_atom_site_label_3
_geom_angle
_geom_angle_site_symmetry_1
_geom_angle_site_symmetry_3
N1 C1 C2 111.3(2) . .
N1 C1 H1 124.3 . .
C2 C1 H1 124.3 . .
C3 C2 C1 107.2(2) . .
C3 C2 H2 126.4 . .
C1 C2 H2 126.4 . .
C2 C3 C4 107.1(2) . .
C2 C3 H3 126.5 . .
C4 C3 H3 126.5 . .
C5 C4 N1 124.5(2) . .
C5 C4 C3 127.0(2) . .
N1 C4 C3 108.4(2) . .
C4 C5 C6 125.2(2) . .
C4 C5 C22 117.3(2) . .
C6 C5 C22 117.4(2) . .
N2 C6 C5 124.4(2) . .
N2 C6 C7 108.71(19) . .
C5 C6 C7 126.7(2) . .
C8 C7 C6 108.2(2) . .
C8 C7 H7 125.9 . .
C6 C7 H7 125.9 . .
C7 C8 C9 105.3(2) . .
C7 C8 C10 128.0(2) . .
C9 C8 C10 126.7(2) . .
N2 C9 C8 112.1(2) . .
N2 C9 H9 123.9 . .
C8 C9 H9 123.9 . .
C12 C10 C21 110.8(2) . .
C12 C10 C8 110.10(19) . .
C21 C10 C8 108.7(2) . .
C12 C10 C20 108.0(2) . .
C21 C10 C20 109.4(2) . .
C8 C10 C20 109.9(2) . .
N3 C11 C12 112.5(2) . .
N3 C11 H11 123.8 . .
C12 C11 H11 123.8 . .
C13 C12 C11 105.7(2) . .
C13 C12 C10 130.9(2) . .
C11 C12 C10 123.2(2) . .
C12 C13 C14 107.6(2) . .
C12 C13 H13 126.2 . .
C14 C13 H13 126.2 . .
C15 C14 N3 124.0(2) . .
C15 C14 C13 128.1(2) . .
N3 C14 C13 107.9(2) . .
C14 C15 C16 124.6(2) . .
C14 C15 C28 118.0(2) . .
C16 C15 C28 117.4(2) . .
N4 C16 C15 124.6(2) . .
N4 C16 C17 107.7(2) . .
C15 C16 C17 127.7(2) . .
C18 C17 C16 107.4(2) . .
C18 C17 H17 126.3 . .
C16 C17 H17 126.3 . .
C17 C18 C19 106.7(2) . .
C17 C18 H18 126.6 . .
C19 C18 H18 126.6 . .
N4 C19 C18 111.5(2) . .
N4 C19 H19 124.3 . .
C18 C19 H19 124.3 . .
C10 C20 H20A 109.5 . .
C10 C20 H20B 109.5 . .
H20A C20 H20B 109.5 . .
C10 C20 H20C 109.5 . .
H20A C20 H20C 109.5 . .
H20B C20 H20C 109.5 . .
C10 C21 H21A 109.5 . .
C10 C21 H21B 109.5 . .
H21A C21 H21B 109.5 . .
C10 C21 H21C 109.5 . .
H21A C21 H21C 109.5 . .
H21B C21 H21C 109.5 . .
C27 C22 C23 119.4(3) . .
C27 C22 C5 119.6(3) . .
C23 C22 C5 120.9(2) . .
C24 C23 C22 119.5(3) . .
C24 C23 H23 120.3 . .
C22 C23 H23 120.3 . .
C25 C24 C23 120.9(4) . .
C25 C24 H24 119.5 . .
C23 C24 H24 119.5 . .
C26 C25 C24 120.0(3) . .
C26 C25 H25 120.0 . .
C24 C25 H25 120.0 . .
C25 C26 C27 120.9(4) . .
C25 C26 H26 119.5 . .
C27 C26 H26 119.5 . .
C22 C27 C26 119.2(3) . .
C22 C27 H27 120.4 . .
C26 C27 H27 120.4 . .
C29 C28 C33 119.0(3) . .
C29 C28 C15 121.0(3) . .
C33 C28 C15 120.0(3) . .
C28 C29 C30 119.3(3) . .
C28 C29 H29 120.3 . .
C30 C29 H29 120.3 . .
C31 C30 C29 119.3(4) . .
C31 C30 H30 120.4 . .
C29 C30 H30 120.4 . .
C32 C31 C30 121.6(3) . .
C32 C31 H31 119.2 . .
C30 C31 H31 119.2 . .
C31 C32 C33 119.7(4) . .
C31 C32 H32 120.1 . .
C33 C32 H32 120.1 . .
C32 C33 C28 121.1(4) . .
C32 C33 H33 119.5 . .
C28 C33 H33 119.5 . .
N5 C34 C35 111.6(2) . .
N5 C34 H34 124.2 . .
C35 C34 H34 124.2 . .
C36 C35 C34 106.4(2) . .
C36 C35 H35 126.8 . .
C34 C35 H35 126.8 . .
C35 C36 C37 107.4(2) . .
C35 C36 H36 126.3 . .
C37 C36 H36 126.3 . .
N5 C37 C38 124.2(2) . .
N5 C37 C36 108.2(2) . .
C38 C37 C36 127.5(2) . .
C39 C38 C37 124.4(2) . .
C39 C38 C45 117.0(2) . .
C37 C38 C45 118.6(2) . .
C38 C39 N6 123.0(2) . .
C38 C39 C40 128.7(2) . .
N6 C39 C40 108.1(2) . .
C41 C40 C39 108.1(2) . .
C41 C40 H40 125.9 . .
C39 C40 H40 125.9 . .
C40 C41 C42 105.1(2) . .
C40 C41 C43 131.1(2) . .
C42 C41 C43 123.8(2) . .
N6 C42 C41 112.4(2) . .
N6 C42 H42 123.8 . .
C41 C42 H42 123.8 . .
C41 C43 C41 106.5(3) . 2_556
C41 C43 C44 110.17(14) . 2_556
C41 C43 C44 110.39(14) 2_556 2_556
C41 C43 C44 110.39(14) . .
C41 C43 C44 110.17(14) 2_556 .
C44 C43 C44 109.2(3) 2_556 .
C43 C44 H44A 109.5 . .
C43 C44 H44B 109.5 . .
H44A C44 H44B 109.5 . .
C43 C44 H44C 109.5 . .
H44A C44 H44C 109.5 . .
H44B C44 H44C 109.5 . .
C50 C45 C46 118.7(3) . .
C50 C45 C38 122.6(2) . .
C46 C45 C38 118.6(2) . .
C45 C46 C47 120.0(3) . .
C45 C46 H46 120.0 . .
C47 C46 H46 120.0 . .
C48 C47 C46 120.5(4) . .
C48 C47 H47 119.8 . .
C46 C47 H47 119.8 . .
C49 C48 C47 118.8(3) . .
C49 C48 H48 120.6 . .
C47 C48 H48 120.6 . .
C48 C49 C50 121.1(3) . .
C48 C49 H49 119.4 . .
C50 C49 H49 119.4 . .
C45 C50 C49 120.4(3) . .
C45 C50 H50 119.8 . .
C49 C50 H50 119.8 . .
C1 N1 C4 105.98(19) . .
C1 N1 Fe1 126.70(17) . .
C4 N1 Fe1 127.32(15) . .
C9 N2 C6 105.72(19) . .
C9 N2 Fe1 126.64(16) . .
C6 N2 Fe1 126.87(15) . .
C11 N3 C14 106.4(2) . .
C11 N3 Fe1 125.26(16) . 2_556
C14 N3 Fe1 128.16(16) . 2_556
C19 N4 C16 106.77(19) . .
C19 N4 Fe1 125.33(16) . 2_556
C16 N4 Fe1 127.87(16) . 2_556
C34 N5 C37 106.5(2) . .
C34 N5 Fe1 126.44(16) . .
C37 N5 Fe1 125.97(16) . .
C42 N6 C39 106.27(19) . .
C42 N6 Fe1 125.39(16) . .
C39 N6 Fe1 128.34(15) . .
N6 Fe1 N4 86.83(8) . 2_556
N6 Fe1 N1 175.95(8) . .
N4 Fe1 N1 89.26(8) 2_556 .
N6 Fe1 N3 91.55(8) . 2_556
N4 Fe1 N3 90.68(8) 2_556 2_556
N1 Fe1 N3 87.46(8) . 2_556
N6 Fe1 N5 89.59(8) . .
N4 Fe1 N5 93.41(8) 2_556 .
N1 Fe1 N5 91.68(8) . .
N3 Fe1 N5 175.80(8) 2_556 .
N6 Fe1 N2 92.43(8) . .
N4 Fe1 N2 179.24(8) 2_556 .
N1 Fe1 N2 91.49(8) . .
N3 Fe1 N2 89.51(8) 2_556 .
N5 Fe1 N2 86.40(8) . .

loop_
_geom_bond_atom_site_label_1
_geom_bond_atom_site_label_2
_geom_bond_distance
_geom_bond_site_symmetry_2
C1 N1 1.340(3) .
C1 C2 1.405(4) .
C1 H1 0.9500 .
C2 C3 1.353(4) .
C2 H2 0.9500 .
C3 C4 1.428(3) .
C3 H3 0.9500 .
C4 C5 1.390(3) .
C4 N1 1.397(3) .
C5 C6 1.406(3) .
C5 C22 1.492(3) .
C6 N2 1.393(3) .
C6 C7 1.419(3) .
C7 C8 1.371(3) .
C7 H7 0.9500 .
C8 C9 1.415(3) .
C8 C10 1.526(3) .
C9 N2 1.349(3) .
C9 H9 0.9500 .
C10 C12 1.516(3) .
C10 C21 1.526(4) .
C10 C20 1.556(4) .
C11 N3 1.331(3) .
C11 C12 1.407(3) .
C11 H11 0.9500 .
C12 C13 1.371(3) .
C13 C14 1.432(3) .
C13 H13 0.9500 .
C14 C15 1.390(3) .
C14 N3 1.399(3) .
C15 C16 1.403(3) .
C15 C28 1.493(3) .
C16 N4 1.398(3) .
C16 C17 1.427(3) .
C17 C18 1.368(4) .
C17 H17 0.9500 .
C18 C19 1.397(4) .
C18 H18 0.9500 .
C19 N4 1.337(3) .
C19 H19 0.9500 .
C20 H20A 0.9800 .
C20 H20B 0.9800 .
C20 H20C 0.9800 .
C21 H21A 0.9800 .
C21 H21B 0.9800 .
C21 H21C 0.9800 .
C22 C27 1.386(4) .
C22 C23 1.397(4) .
C23 C24 1.395(4) .
C23 H23 0.9500 .
C24 C25 1.364(6) .
C24 H24 0.9500 .
C25 C26 1.358(6) .
C25 H25 0.9500 .
C26 C27 1.408(5) .
C26 H26 0.9500 .
C27 H27 0.9500 .
C28 C29 1.371(4) .
C28 C33 1.400(4) .
C29 C30 1.423(5) .
C29 H29 0.9500 .
C30 C31 1.372(6) .
C30 H30 0.9500 .
C31 C32 1.345(6) .
C31 H31 0.9500 .
C32 C33 1.375(4) .
C32 H32 0.9500 .
C33 H33 0.9500 .
C34 N5 1.338(3) .
C34 C35 1.407(3) .
C34 H34 0.9500 .
C35 C36 1.370(3) .
C35 H35 0.9500 .
C36 C37 1.425(3) .
C36 H36 0.9500 .
C37 N5 1.397(3) .
C37 C38 1.403(3) .
C38 C39 1.396(3) .
C38 C45 1.497(3) .
C39 N6 1.401(3) .
C39 C40 1.421(3) .
C40 C41 1.378(3) .
C40 H40 0.9500 .
C41 C42 1.414(3) .
C41 C43 1.525(3) .
C42 N6 1.336(3) .
C42 H42 0.9500 .
C43 C41 1.525(3) 2_556
C43 C44 1.533(3) 2_556
C43 C44 1.533(3) .
C44 H44A 0.9800 .
C44 H44B 0.9800 .
C44 H44C 0.9800 .
C45 C50 1.370(4) .
C45 C46 1.373(4) .
C46 C47 1.400(5) .
C46 H46 0.9500 .
C47 C48 1.369(6) .
C47 H47 0.9500 .
C48 C49 1.353(5) .
C48 H48 0.9500 .
C49 C50 1.389(4) .
C49 H49 0.9500 .
C50 H50 0.9500 .
N1 Fe1 1.9688(19) .
N2 Fe1 1.9802(19) .
N3 Fe1 1.9728(19) 2_556
N4 Fe1 1.9589(19) 2_556
N5 Fe1 1.978(2) .
N6 Fe1 1.9528(19) .
Fe1 N4 1.9589(19) 2_556
Fe1 N3 1.9728(19) 2_556

loop_
_geom_torsion_atom_site_label_1
_geom_torsion_atom_site_label_2
_geom_torsion_atom_site_label_3
_geom_torsion_atom_site_label_4
_geom_torsion
_geom_torsion_site_symmetry_4
N1 C1 C2 C3 0.4(3) .
C1 C2 C3 C4 -0.1(3) .
C2 C3 C4 C5 179.3(2) .
C2 C3 C4 N1 -0.1(3) .
N1 C4 C5 C6 -1.1(4) .
C3 C4 C5 C6 179.6(2) .
N1 C4 C5 C22 177.4(2) .
C3 C4 C5 C22 -1.9(4) .
C4 C5 C6 N2 -2.2(4) .
C22 C5 C6 N2 179.3(2) .
C4 C5 C6 C7 172.2(2) .
C22 C5 C6 C7 -6.3(4) .
N2 C6 C7 C8 -0.4(3) .
C5 C6 C7 C8 -175.5(2) .
C6 C7 C8 C9 0.6(3) .
C6 C7 C8 C10 -178.7(2) .
C7 C8 C9 N2 -0.6(3) .
C10 C8 C9 N2 178.7(2) .
C7 C8 C10 C12 -149.5(3) .
C9 C8 C10 C12 31.4(4) .
C7 C8 C10 C21 88.9(3) .
C9 C8 C10 C21 -90.2(3) .
C7 C8 C10 C20 -30.8(4) .
C9 C8 C10 C20 150.2(3) .
N3 C11 C12 C13 -0.8(3) .
N3 C11 C12 C10 174.9(2) .
C21 C10 C12 C13 -1.3(4) .
C8 C10 C12 C13 -121.6(3) .
C20 C10 C12 C13 118.4(3) .
C21 C10 C12 C11 -175.8(3) .
C8 C10 C12 C11 63.9(3) .
C20 C10 C12 C11 -56.0(3) .
C11 C12 C13 C14 0.4(3) .
C10 C12 C13 C14 -174.8(2) .
C12 C13 C14 C15 177.4(2) .
C12 C13 C14 N3 0.0(3) .
N3 C14 C15 C16 2.6(4) .
C13 C14 C15 C16 -174.4(2) .
N3 C14 C15 C28 -178.2(2) .
C13 C14 C15 C28 4.8(4) .
C14 C15 C16 N4 -0.8(4) .
C28 C15 C16 N4 179.9(2) .
C14 C15 C16 C17 176.9(2) .
C28 C15 C16 C17 -2.3(4) .
N4 C16 C17 C18 0.8(3) .
C15 C16 C17 C18 -177.3(2) .
C16 C17 C18 C19 -1.1(3) .
C17 C18 C19 N4 1.1(3) .
C4 C5 C22 C27 118.2(3) .
C6 C5 C22 C27 -63.2(3) .
C4 C5 C22 C23 -61.9(3) .
C6 C5 C22 C23 116.7(3) .
C27 C22 C23 C24 0.3(4) .
C5 C22 C23 C24 -179.6(2) .
C22 C23 C24 C25 0.7(4) .
C23 C24 C25 C26 -0.6(5) .
C24 C25 C26 C27 -0.4(5) .
C23 C22 C27 C26 -1.3(4) .
C5 C22 C27 C26 178.6(3) .
C25 C26 C27 C22 1.4(5) .
C14 C15 C28 C29 64.6(3) .
C16 C15 C28 C29 -116.2(3) .
C14 C15 C28 C33 -116.6(3) .
C16 C15 C28 C33 62.7(3) .
C33 C28 C29 C30 -0.4(4) .
C15 C28 C29 C30 178.5(3) .
C28 C29 C30 C31 -0.1(5) .
C29 C30 C31 C32 1.2(6) .
C30 C31 C32 C33 -1.8(6) .
C31 C32 C33 C28 1.4(5) .
C29 C28 C33 C32 -0.3(4) .
C15 C28 C33 C32 -179.2(3) .
N5 C34 C35 C36 1.0(3) .
C34 C35 C36 C37 -0.8(3) .
C35 C36 C37 N5 0.3(3) .
C35 C36 C37 C38 -175.5(2) .
N5 C37 C38 C39 -4.4(4) .
C36 C37 C38 C39 170.8(2) .
N5 C37 C38 C45 174.5(2) .
C36 C37 C38 C45 -10.2(4) .
C37 C38 C39 N6 8.8(4) .
C45 C38 C39 N6 -170.2(2) .
C37 C38 C39 C40 -165.0(2) .
C45 C38 C39 C40 16.0(4) .
C38 C39 C40 C41 172.5(2) .
N6 C39 C40 C41 -2.0(3) .
C39 C40 C41 C42 1.8(3) .
C39 C40 C41 C43 -178.4(2) .
C40 C41 C42 N6 -1.0(3) .
C43 C41 C42 N6 179.2(2) .
C40 C41 C43 C41 -122.6(3) 2_556
C42 C41 C43 C41 57.14(19) 2_556
C40 C41 C43 C44 117.7(3) 2_556
C42 C41 C43 C44 -62.6(3) 2_556
C40 C41 C43 C44 -3.0(4) .
C42 C41 C43 C44 176.7(2) .
C39 C38 C45 C50 -113.6(3) .
C37 C38 C45 C50 67.4(3) .
C39 C38 C45 C46 62.6(3) .
C37 C38 C45 C46 -116.4(3) .
C50 C45 C46 C47 -6.6(5) .
C38 C45 C46 C47 177.1(3) .
C45 C46 C47 C48 1.8(7) .
C46 C47 C48 C49 4.8(7) .
C47 C48 C49 C50 -6.5(6) .
C46 C45 C50 C49 5.0(5) .
C38 C45 C50 C49 -178.8(3) .
C48 C49 C50 C45 1.6(6) .
C2 C1 N1 C4 -0.4(3) .
C2 C1 N1 Fe1 178.98(18) .
C5 C4 N1 C1 -179.1(2) .
C3 C4 N1 C1 0.3(3) .
C5 C4 N1 Fe1 1.5(3) .
C3 C4 N1 Fe1 -179.07(16) .
C8 C9 N2 C6 0.3(3) .
C8 C9 N2 Fe1 170.74(16) .
C5 C6 N2 C9 175.3(2) .
C7 C6 N2 C9 0.0(3) .
C5 C6 N2 Fe1 4.9(3) .
C7 C6 N2 Fe1 -170.35(15) .
C12 C11 N3 C14 0.8(3) .
C12 C11 N3 Fe1 -174.15(16) 2_556
C15 C14 N3 C11 -178.0(2) .
C13 C14 N3 C11 -0.5(3) .
C15 C14 N3 Fe1 -3.3(3) 2_556
C13 C14 N3 Fe1 174.25(16) 2_556
C18 C19 N4 C16 -0.6(3) .
C18 C19 N4 Fe1 177.53(17) 2_556
C15 C16 N4 C19 178.0(2) .
C17 C16 N4 C19 -0.1(3) .
C15 C16 N4 Fe1 -0.1(3) 2_556
C17 C16 N4 Fe1 -178.20(16) 2_556
C35 C34 N5 C37 -0.8(3) .
C35 C34 N5 Fe1 -169.33(16) .
C38 C37 N5 C34 176.3(2) .
C36 C37 N5 C34 0.3(3) .
C38 C37 N5 Fe1 -15.1(3) .
C36 C37 N5 Fe1 168.89(16) .
C41 C42 N6 C39 -0.2(3) .
C41 C42 N6 Fe1 179.29(15) .
C38 C39 N6 C42 -173.5(2) .
C40 C39 N6 C42 1.4(3) .
C38 C39 N6 Fe1 7.0(3) .
C40 C39 N6 Fe1 -178.12(16) .
C42 N6 Fe1 N4 68.90(19) 2_556
C39 N6 Fe1 N4 -111.7(2) 2_556
C42 N6 Fe1 N1 54.0(12) .
C39 N6 Fe1 N1 -126.5(11) .
C42 N6 Fe1 N3 -21.70(19) 2_556
C39 N6 Fe1 N3 157.72(19) 2_556
C42 N6 Fe1 N5 162.34(19) .
C39 N6 Fe1 N5 -18.2(2) .
C42 N6 Fe1 N2 -111.28(19) .
C39 N6 Fe1 N2 68.1(2) .
C1 N1 Fe1 N6 16.0(13) .
C4 N1 Fe1 N6 -164.7(11) .
C1 N1 Fe1 N4 1.1(2) 2_556
C4 N1 Fe1 N4 -179.6(2) 2_556
C1 N1 Fe1 N3 91.8(2) 2_556
C4 N1 Fe1 N3 -88.9(2) 2_556
C1 N1 Fe1 N5 -92.3(2) .
C4 N1 Fe1 N5 87.0(2) .
C1 N1 Fe1 N2 -178.7(2) .
C4 N1 Fe1 N2 0.6(2) .
C34 N5 Fe1 N6 -171.8(2) .
C37 N5 Fe1 N6 21.81(19) .
C34 N5 Fe1 N4 -85.0(2) 2_556
C37 N5 Fe1 N4 108.61(19) 2_556
C34 N5 Fe1 N1 4.4(2) .
C37 N5 Fe1 N1 -162.04(19) .
C34 N5 Fe1 N3 82.5(11) 2_556
C37 N5 Fe1 N3 -83.9(11) 2_556
C34 N5 Fe1 N2 95.7(2) .
C37 N5 Fe1 N2 -70.65(19) .
C9 N2 Fe1 N6 6.9(2) .
C6 N2 Fe1 N6 175.37(19) .
C9 N2 Fe1 N4 20(7) 2_556
C6 N2 Fe1 N4 -171(100) 2_556
C9 N2 Fe1 N1 -172.0(2) .
C6 N2 Fe1 N1 -3.6(2) .
C9 N2 Fe1 N3 -84.6(2) 2_556
C6 N2 Fe1 N3 83.84(19) 2_556
C9 N2 Fe1 N5 96.4(2) .
C6 N2 Fe1 N5 -95.20(19) .

loop_
_platon_squeeze_void_nr
_platon_squeeze_void_average_x
_platon_squeeze_void_average_y
_platon_squeeze_void_average_z
_platon_squeeze_void_volume
_platon_squeeze_void_count_electrons
_platon_squeeze_void_content
1 0.250 -0.250 0.000 343 119 ' '
2 0.250 0.250 0.500 343 119 ' '
3 0.750 -0.250 0.500 343 119 ' '
4 0.750 0.250 1.000 343 119 ' '
